data_2010651
loop_
_publ_author_name
'Noguchi, Kishie'
'Tamura, Takashi'
'Yuge, Hidetaka'
'Miyamoto, Takeshi Ken'

_publ_section_title
;
 Linkage isomerism of organoplatinum(II) compounds coordinated by two
 1,3-dimethylbarbiturate anions
;
_journal_issue 2
_journal_name_full 'Acta Crystallographica Section C'
_journal_page_first 171
_journal_page_last 173
_journal_paper_doi 10.1107/S0108270199014109
_journal_volume 56
_journal_year 2000
_chemical_formula_iupac '[Pt (C2 H8 N2 )(C6 H7 N2 O3 )2 ]'
_chemical_formula_moiety 'C14 H22 N6 O6 Pt'
_chemical_formula_sum 'C14 H22 N6 O6 Pt'
_chemical_formula_weight 565.47
_space_group_IT_number 2
_symmetry_cell_setting triclinic
_symmetry_space_group_name_Hall '-P 1'
_symmetry_space_group_name_H-M 'P -1'
_audit_creation_method SHELXL-97
_cell_angle_alpha 103.100(10)
_cell_angle_beta 110.520(10)
_cell_angle_gamma 87.930(10)
_cell_formula_units_Z 2
_cell_length_a 9.505(2)
_cell_length_b 11.2518(9)
_cell_length_c 9.464(2)
_cell_measurement_reflns_used 25
_cell_measurement_temperature 296(2)
_cell_measurement_theta_max 17.50
_cell_measurement_theta_min 16.91
_cell_volume 922.2(3)
_computing_cell_refinement 'MSC/AFC Diffractometer Control Software'
_computing_data_collection
;
MSC/AFC Diffractometer Control Software (Molecular Structure Corporation,
 1993a)
;
_computing_data_reduction 'TEXSAN PROCESS (Molecular Structure Corporation, 1993b)'
_computing_molecular_graphics 'ORTEPIII (Burnett & Johnson, 1996)'
_computing_publication_material SHELXL97
_computing_structure_refinement 'SHELXL97 (Sheldrick, 1997)'
_computing_structure_solution 'SHELXS97 (Sheldrick, 1990)'
_diffrn_ambient_temperature 296(2)
_diffrn_measured_fraction_theta_full .999
_diffrn_measured_fraction_theta_max .999
_diffrn_measurement_device_type 'Rigaku AFC7R'
_diffrn_measurement_method \w/2\q
_diffrn_radiation_monochromator graphite
_diffrn_radiation_source 'rotating Mo anticathode'
_diffrn_radiation_type MoK\a
_diffrn_radiation_wavelength .71069
_diffrn_reflns_av_R_equivalents .0286
_diffrn_reflns_av_sigmaI/netI .0386
_diffrn_reflns_limit_h_max 0
_diffrn_reflns_limit_h_min -13
_diffrn_reflns_limit_k_max 15
_diffrn_reflns_limit_k_min -15
_diffrn_reflns_limit_l_max 13
_diffrn_reflns_limit_l_min -12
_diffrn_reflns_number 5685
_diffrn_reflns_theta_full 30.0
_diffrn_reflns_theta_max 30.0
_diffrn_reflns_theta_min 2.3
_diffrn_standards_decay_% .9
_diffrn_standards_interval_count 150
_diffrn_standards_number 3
_exptl_absorpt_coefficient_mu 7.653
_exptl_absorpt_correction_T_max .585
_exptl_absorpt_correction_T_min .294
_exptl_absorpt_correction_type psi-scan
_exptl_absorpt_process_details '(North et al., 1968)'
_exptl_crystal_colour 'pale yellow'
_exptl_crystal_density_diffrn 2.036
_exptl_crystal_density_meas 2.04
_exptl_crystal_density_method 'flotation in CCl~4~/CHBr~3~'
_exptl_crystal_description 'thin plate'
_exptl_crystal_F_000 548
_exptl_crystal_size_max .20
_exptl_crystal_size_mid .10
_exptl_crystal_size_min .07
_refine_diff_density_max 1.17
_refine_diff_density_min -1.14
_refine_ls_extinction_coef .0023(2)
_refine_ls_extinction_method 'SHELXL97 (Sheldrick, 1997)'
_refine_ls_goodness_of_fit_ref 1.028
_refine_ls_hydrogen_treatment constr
_refine_ls_matrix_type full
_refine_ls_number_parameters 245
_refine_ls_number_reflns 5383
_refine_ls_number_restraints 0
_refine_ls_restrained_S_all 1.028
_refine_ls_R_factor_all .0381
_refine_ls_R_factor_gt .0263
_refine_ls_shift/su_max .001
_refine_ls_shift/su_mean .000
_refine_ls_structure_factor_coef Fsqd
_refine_ls_weighting_details 'calc w = 1/[\s^2^(Fo^2^)+(0.0258P)^2^+0.5877P] where P=(Fo^2^+2Fc^2^)/3'
_refine_ls_weighting_scheme calc
_refine_ls_wR_factor_ref .0610
_reflns_number_gt 4663
_reflns_number_total 5383
_reflns_threshold_expression I>2\s(I)
_cod_data_source_file oa1096.cif
_cod_data_source_block I
_cod_original_cell_volume 922.2(2)
_cod_database_code 2010651

loop_
_symmetry_equiv_pos_as_xyz
'x, y, z'
'-x, -y, -z'

loop_
_atom_site_label
_atom_site_fract_x
_atom_site_fract_y
_atom_site_fract_z
_atom_site_U_iso_or_equiv
_atom_site_adp_type
_atom_site_calc_flag
_atom_site_refinement_flags
_atom_site_occupancy
_atom_site_disorder_assembly
_atom_site_disorder_group
_atom_site_type_symbol
Pt .536793(17) .341507(13) .292565(16) .02565(5) Uani d . 1 . . Pt
O12 1.0320(5) .1670(4) .4841(5) .0697(12) Uani d . 1 . . O
O14 .7685(5) .3327(4) .0803(4) .0586(10) Uani d . 1 . . O
O16 .8300(4) .5307(3) .5862(4) .0485(8) Uani d . 1 . . O
O22 .6747(4) -.0157(3) .7665(4) .0509(9) Uani d . 1 . . O
O24 .6351(3) .2269(3) .4347(3) .0354(6) Uani d . 1 . . O
O26 .4055(4) .3242(3) .8130(3) .0399(7) Uani d . 1 . . O
N1 .3161(4) .2813(3) .2493(4) .0311(7) Uani d . 1 . . N
H1 .3109 .1997 .2365 .037 Uiso calc R 1 . . H
H2 .2876 .3157 .3300 .037 Uiso calc R 1 . . H
N2 .4338(4) .4354(3) .1295(4) .0329(7) Uani d . 1 . . N
H7 .4761 .5115 .1589 .039 Uiso calc R 1 . . H
H8 .4449 .3984 .0394 .039 Uiso calc R 1 . . H
N11 .9318(4) .3495(4) .5363(4) .0387(8) Uani d . 1 . . N
N13 .8904(5) .2415(4) .2790(5) .0447(9) Uani d . 1 . . N
N21 .5280(5) .1487(3) .7792(4) .0366(8) Uani d . 1 . . N
N23 .6525(4) .1078(3) .6006(4) .0318(7) Uani d . 1 . . N
C1 .2156(5) .3166(4) .1069(5) .0406(10) Uani d . 1 . . C
H3 .1129 .3194 .1052 .049 Uiso calc R 1 . . H
H4 .2180 .2574 .0157 .049 Uiso calc R 1 . . H
C2 .2708(5) .4413(4) .1078(5) .0383(9) Uani d . 1 . . C
H5 .2152 .4635 .0106 .046 Uiso calc R 1 . . H
H6 .2563 .5023 .1915 .046 Uiso calc R 1 . . H
C11 1.0067(6) .3541(6) .7020(6) .0568(14) Uani d . 1 . . C
H111 1.0679 .2848 .7148 .068 Uiso calc R 1 . . H
H112 .9323 .3526 .7490 .068 Uiso calc R 1 . . H
H113 1.0689 .4279 .7508 .068 Uiso calc R 1 . . H
C12 .9547(5) .2470(4) .4346(6) .0445(11) Uani d . 1 . . C
C13 .9206(7) .1357(5) .1731(8) .0677(17) Uani d . 1 . . C
H131 .8697 .1424 .0681 .081 Uiso calc R 1 . . H
H132 .8850 .0624 .1880 .081 Uiso calc R 1 . . H
H133 1.0269 .1329 .1938 .081 Uiso calc R 1 . . H
C14 .8011(5) .3322(4) .2170(5) .0390(10) Uani d . 1 . . C
C15 .7476(5) .4199(4) .3248(5) .0319(8) Uani d . 1 . . C
H15 .7334 .4984 .2943 .038 Uiso calc R 1 . . H
C16 .8374(5) .4397(4) .4896(5) .0342(8) Uani d . 1 . . C
C21 .4850(7) .1102(5) .8964(6) .0554(14) Uani d . 1 . . C
H211 .4200 .1684 .9295 .067 Uiso calc R 1 . . H
H212 .5735 .1055 .9836 .067 Uiso calc R 1 . . H
H213 .4332 .0315 .8532 .067 Uiso calc R 1 . . H
C22 .6214(5) .0747(4) .7180(5) .0354(9) Uani d . 1 . . C
C23 .7497(6) .0287(4) .5340(6) .0473(11) Uani d . 1 . . C
H231 .7637 .0603 .4535 .057 Uiso calc R 1 . . H
H232 .7038 -.0523 .4914 .057 Uiso calc R 1 . . H
H233 .8455 .0262 .6133 .057 Uiso calc R 1 . . H
C24 .5974(4) .2120(4) .5465(4) .0288(7) Uani d . 1 . . C
C25 .5121(5) .2863(3) .6163(4) .0302(8) Uani d . 1 . . C
H25 .4764 .3567 .5823 .036 Uiso calc R 1 . . H
C26 .4767(5) .2590(4) .7389(4) .0311(8) Uani d . 1 . . C

loop_
_atom_site_aniso_label
_atom_site_aniso_U_11
_atom_site_aniso_U_22
_atom_site_aniso_U_33
_atom_site_aniso_U_12
_atom_site_aniso_U_13
_atom_site_aniso_U_23
Pt .03179(8) .02414(8) .02707(8) .00483(5) .01500(5) .01076(5)
O12 .056(2) .060(3) .095(3) .030(2) .026(2) .028(2)
O14 .078(3) .068(3) .0430(19) -.001(2) .0351(19) .0153(18)
O16 .054(2) .0437(19) .0465(19) .0031(15) .0232(16) -.0005(15)
O22 .077(3) .0315(16) .0486(19) .0145(16) .0204(18) .0221(14)
O24 .0383(16) .0381(16) .0429(16) .0141(12) .0219(13) .0247(13)
O26 .055(2) .0375(16) .0335(15) .0099(14) .0231(14) .0100(12)
N1 .0337(17) .0283(16) .0360(17) .0040(13) .0151(14) .0121(13)
N2 .049(2) .0282(16) .0264(15) .0034(14) .0176(15) .0089(13)
N11 .0318(18) .045(2) .042(2) .0052(15) .0144(16) .0128(16)
N13 .043(2) .041(2) .057(2) .0065(17) .031(2) .0034(18)
N21 .058(2) .0277(17) .0317(17) .0061(16) .0211(17) .0146(14)
N23 .0377(18) .0248(16) .0370(18) .0072(13) .0150(15) .0132(13)
C1 .040(2) .043(2) .036(2) -.0017(19) .0075(18) .0115(18)
C2 .040(2) .041(2) .036(2) .0097(18) .0103(18) .0181(18)
C11 .042(3) .073(4) .051(3) .002(3) .007(2) .023(3)
C12 .029(2) .043(3) .067(3) .0089(18) .022(2) .017(2)
C13 .067(4) .048(3) .090(5) .011(3) .045(3) -.006(3)
C14 .038(2) .042(2) .043(2) -.0058(18) .0232(19) .0055(19)
C15 .036(2) .0283(19) .040(2) .0043(15) .0200(17) .0152(16)
C16 .031(2) .035(2) .042(2) .0008(16) .0189(18) .0089(17)
C21 .099(5) .041(3) .044(3) .007(3) .042(3) .019(2)
C22 .050(3) .0231(18) .0317(19) -.0013(17) .0096(18) .0097(15)
C23 .051(3) .041(3) .057(3) .018(2) .024(2) .019(2)
C24 .0286(18) .0287(18) .0302(18) .0021(14) .0080(15) .0128(15)
C25 .039(2) .0236(17) .0315(19) .0073(15) .0142(16) .0118(15)
C26 .036(2) .0277(19) .0292(18) .0008(15) .0103(16) .0086(15)

loop_
_atom_type_symbol
_atom_type_description
_atom_type_scat_dispersion_real
_atom_type_scat_dispersion_imag
_atom_type_scat_source
Pt Pt -1.7033 8.3905 'International Tables Vol C Tables 4.2.6.8 and 6.1.1.4'
O O .0106 .0060 'International Tables Vol C Tables 4.2.6.8 and 6.1.1.4'
N N .0061 .0033 'International Tables Vol C Tables 4.2.6.8 and 6.1.1.4'
C C .0033 .0016 'International Tables Vol C Tables 4.2.6.8 and 6.1.1.4'
H H .0000 .0000 'International Tables Vol C Tables 4.2.6.8 and 6.1.1.4'

loop_
_geom_angle_atom_site_label_1
_geom_angle_atom_site_label_2
_geom_angle_atom_site_label_3
_geom_angle
_geom_angle_publ_flag
N1 Pt N2 83.20(10) yes
N1 Pt C15 173.20(10) yes
N1 Pt O24 94.80(10) yes
N2 Pt C15 90.40(10) yes
N2 Pt O24 172.60(10) yes
C15 Pt O24 91.90(10) yes
Pt C15 C14 103.4(3) yes
Pt C15 C16 107.2(3) yes
Pt O24 C24 125.1(3) yes
Pt N1 C1 108.4(3) no
Pt N2 C2 109.5(2) no
N1 C1 C2 107.7(3) no
N2 C2 C1 107.9(3) no
C12 N13 C14 123.7(4) no
C12 N13 C13 117.4(5) no
C14 N13 C13 118.9(5) no
C16 N11 C12 123.6(4) no
C16 N11 C11 119.9(4) no
C12 N11 C11 116.3(4) no
O12 C12 N13 121.9(5) no
O12 C12 N11 120.2(5) no
N13 C12 N11 117.8(4) no
O16 C16 N11 119.5(4) no
N11 C16 C15 117.2(4) no
O14 C14 N13 120.4(4) no
N13 C14 C15 115.6(4) no
O14 C14 C15 124.0(5) yes
C14 C15 C16 117.1(4) yes
O16 C16 C15 123.2(4) yes
C22 N21 C26 124.0(3) no
C22 N21 C21 117.2(4) no
C26 N21 C21 118.8(4) no
C22 N23 C24 123.0(3) no
C22 N23 C23 116.6(3) no
C24 N23 C23 120.4(3) no
O22 C22 N23 121.7(4) no
O22 C22 N21 121.9(4) no
N23 C22 N21 116.4(3) no
O24 C24 N23 114.3(3) no
C25 C24 N23 118.6(3) no
O26 C26 N21 118.3(4) no
N21 C26 C25 116.0(4) no
O24 C24 C25 127.1(4) yes
C24 C25 C26 121.7(4) yes
O26 C26 C25 125.8(4) yes
C1 N1 H1 110.0 no
Pt N1 H1 110.0 no
C1 N1 H2 110.0 no
Pt N1 H2 110.0 no
H1 N1 H2 108.4 no
C2 N2 H7 109.8 no
Pt N2 H7 109.8 no
C2 N2 H8 109.8 no
Pt N2 H8 109.8 no
H7 N2 H8 108.2 no
N1 C1 H3 110.2 no
C2 C1 H3 110.2 no
N1 C1 H4 110.2 no
C2 C1 H4 110.2 no
H3 C1 H4 108.5 no
N2 C2 H5 110.1 no
C1 C2 H5 110.1 no
N2 C2 H6 110.1 no
C1 C2 H6 110.1 no
H5 C2 H6 108.4 no
N13 C13 H131 109.5 no
N13 C13 H132 109.5 no
H131 C13 H132 109.5 no
N13 C13 H133 109.5 no
H131 C13 H133 109.5 no
H132 C13 H133 109.5 no
N11 C11 H111 109.5 no
N11 C11 H112 109.5 no
H111 C11 H112 109.5 no
N11 C11 H113 109.5 no
H111 C11 H113 109.5 no
H112 C11 H113 109.5 no
C16 C15 H15 109.6 no
C14 C15 H15 109.6 no
Pt C15 H15 109.6 no
N21 C21 H211 109.5 no
N21 C21 H212 109.5 no
H211 C21 H212 109.5 no
N21 C21 H213 109.5 no
H211 C21 H213 109.5 no
H212 C21 H213 109.5 no
N23 C23 H231 109.5 no
N23 C23 H232 109.5 no
H231 C23 H232 109.5 no
N23 C23 H233 109.5 no
H231 C23 H233 109.5 no
H232 C23 H233 109.5 no
C24 C25 H25 119.1 no
C26 C25 H25 119.1 no

loop_
_geom_bond_atom_site_label_1
_geom_bond_atom_site_label_2
_geom_bond_site_symmetry_2
_geom_bond_distance
_geom_bond_publ_flag
Pt N1 . 2.098(3) yes
Pt N2 . 2.015(3) yes
Pt C15 . 2.112(4) yes
Pt O24 . 2.041(3) yes
N1 C1 . 1.483(5) no
N2 C2 . 1.491(6) no
C1 C2 . 1.513(6) no
N11 C11 . 1.467(6) no
N11 C12 . 1.389(6) no
N11 C16 . 1.376(6) no
N13 C12 . 1.370(7) no
N13 C13 . 1.463(6) no
N13 C14 . 1.402(6) no
C14 C15 . 1.464(6) yes
C15 C16 . 1.460(6) yes
O12 C12 . 1.212(6) yes
O14 C14 . 1.222(5) yes
O16 C16 . 1.227(5) yes
N21 C22 . 1.380(6) no
N21 C26 . 1.401(5) no
N21 C21 . 1.461(5) no
N23 C22 . 1.374(5) no
N23 C24 . 1.397(5) no
N23 C23 . 1.463(5) no
C24 C25 . 1.368(5) yes
C25 C26 . 1.413(5) yes
O22 C22 . 1.231(5) yes
O24 C24 . 1.275(5) yes
O26 C26 . 1.245(5) yes
N1 H1 . .90 no
N1 H2 . .90 no
N2 H7 . .90 no
N2 H8 . .90 no
C1 H3 . .97 no
C1 H4 . .97 no
C2 H5 . .97 no
C2 H6 . .97 no
C11 H111 . .96 no
C11 H112 . .96 no
C11 H113 . .96 no
C13 H131 . .96 no
C13 H132 . .96 no
C13 H133 . .96 no
C15 H15 . .98 no
C21 H211 . .96 no
C21 H212 . .96 no
C21 H213 . .96 no
C23 H231 . .96 no
C23 H232 . .96 no
C23 H233 . .96 no
C25 H25 . .93 no

loop_
_geom_hbond_atom_site_label_D
_geom_hbond_atom_site_label_H
_geom_hbond_atom_site_label_A
_geom_hbond_site_symmetry_A
_geom_hbond_distance_DH
_geom_hbond_distance_HA
_geom_hbond_distance_DA
_geom_hbond_angle_DHA
_geom_hbond_publ_flag
N1 H1 O22 2_656 .90 2.06 2.958(5) 172 yes
N1 H2 O16 2_666 .90 2.17 2.939(5) 142 yes
N2 H7 O26 2_666 .90 2.11 2.998(5) 167 yes
N2 H8 O26 1_554 .90 2.02 2.893(4) 163 yes

loop_
_geom_torsion_atom_site_label_1
_geom_torsion_atom_site_label_2
_geom_torsion_atom_site_label_3
_geom_torsion_atom_site_label_4
_geom_torsion
_geom_torsion_publ_flag
N2 Pt O24 C24 -121.8(9) no
N1 Pt O24 C24 -48.1(3) no
C15 Pt O24 C24 130.2(3) no
N2 Pt N1 C1 12.0(3) no
O24 Pt N1 C1 -160.9(3) no
C15 Pt N1 C1 33.3(13) no
O24 Pt N2 C2 91.3(10) no
N1 Pt N2 C2 16.9(3) no
C15 Pt N2 C2 -160.6(3) no
Pt N1 C1 C2 -37.9(4) no
Pt N2 C2 C1 -42.5(4) no
N1 C1 C2 N2 53.1(4) no
C14 N13 C12 O12 -179.7(5) no
C13 N13 C12 O12 -1.1(7) no
C14 N13 C12 N11 -1.1(7) no
C13 N13 C12 N11 177.4(4) no
C16 N11 C12 O12 -175.2(4) no
C11 N11 C12 O12 .6(7) no
C16 N11 C12 N13 6.3(6) no
C11 N11 C12 N13 -178.0(4) no
C12 N11 C16 O16 -175.9(4) no
C11 N11 C16 O16 8.5(6) no
C12 N11 C16 C15 5.4(6) no
C11 N11 C16 C15 -170.2(4) no
O16 C16 C15 C14 159.9(4) no
N11 C16 C15 C14 -21.5(5) no
O16 C16 C15 Pt -84.6(4) no
N11 C16 C15 Pt 94.1(4) no
N2 Pt C15 C16 144.0(3) no
O24 Pt C15 C16 -43.0(3) no
N1 Pt C15 C16 122.8(11) no
N2 Pt C15 C14 -91.7(3) no
O24 Pt C15 C14 81.3(3) no
N1 Pt C15 C14 -112.8(12) no
C12 N13 C14 O14 167.4(4) no
C13 N13 C14 O14 -11.1(7) no
C12 N13 C14 C15 -14.8(6) no
C13 N13 C14 C15 166.6(4) no
C16 C15 C14 O14 -156.6(4) no
Pt C15 C14 O14 85.7(5) no
C16 C15 C14 N13 25.7(5) no
Pt C15 C14 N13 -91.9(4) no
C24 N23 C22 O22 -178.0(4) no
C23 N23 C22 O22 1.2(6) no
C24 N23 C22 N21 1.6(6) no
C23 N23 C22 N21 -179.2(4) no
C26 N21 C22 O22 173.3(4) no
C21 N21 C22 O22 -4.6(7) no
C26 N21 C22 N23 -6.3(6) no
C21 N21 C22 N23 175.8(4) no
Pt O24 C24 C25 -16.4(6) yes
Pt O24 C24 N23 164.2(3) no
C22 N23 C24 O24 -178.6(4) no
C23 N23 C24 O24 2.2(6) no
C22 N23 C24 C25 1.9(6) no
C23 N23 C24 C25 -177.2(4) no
O24 C24 C25 C26 179.4(4) no
N23 C24 C25 C26 -1.2(6) no
C22 N21 C26 O26 -172.8(4) no
C21 N21 C26 O26 5.1(6) no
C22 N21 C26 C25 6.9(6) no
C21 N21 C26 C25 -175.1(4) no
C24 C25 C26 O26 176.7(4) no
C24 C25 C26 N21 -3.0(6) no
